data_7120736
loop_
_publ_author_name
'an, zhenyu'
'Zhao, Lian-Biao'
'Wu, Mingzhong'
'ni, jixiang'
'Qi, Zhenjie'
'Yu, Guiqin'
'Yan, Rulong'

_publ_section_title
;
 FeCl3-Catalyzed Synthesis of Pyrrolo[1,2-a]quinoxaline Derivatives from
 1-(2-Aminophenyl)pyrroles through Annulation and Cleavage of Cyclic
 Ethers
;
_journal_name_full 'Chem. Commun.'
_journal_paper_doi 10.1039/C7CC07089F
_journal_year 2017
_chemical_formula_sum 'C14 H13 F N2 O'
_chemical_formula_weight 244.27
_space_group_crystal_system monoclinic
_space_group_IT_number 14
_space_group_name_Hall '-P 2yn'
_space_group_name_H-M_alt 'P 1 21/n 1'
_symmetry_space_group_name_Hall '-P 2yn'
_symmetry_space_group_name_H-M 'P 1 21/n 1'
_atom_sites_solution_hydrogens geom
_audit_creation_method SHELXL-2014/7
_audit_update_record
;
2017-09-06 deposited with the CCDC.
2017-10-04 downloaded from the CCDC.
;
_cell_angle_alpha 90
_cell_angle_beta 91.298(2)
_cell_angle_gamma 90
_cell_formula_units_Z 4
_cell_length_a 4.4593(5)
_cell_length_b 15.9030(18)
_cell_length_c 16.534(2)
_cell_measurement_temperature 296(2)
_cell_volume 1172.2(2)
_computing_structure_refinement 'SHELXL-2014/7 (Sheldrick, 2014)'
_diffrn_ambient_temperature 296(2)
_diffrn_measured_fraction_theta_full 1.000
_diffrn_measured_fraction_theta_max 0.987
_diffrn_radiation_type MoK\a
_diffrn_radiation_wavelength 0.71073
_diffrn_reflns_av_R_equivalents 0.0218
_diffrn_reflns_av_unetI/netI 0.0279
_diffrn_reflns_Laue_measured_fraction_full 1.000
_diffrn_reflns_Laue_measured_fraction_max 0.987
_diffrn_reflns_limit_h_max 5
_diffrn_reflns_limit_h_min -5
_diffrn_reflns_limit_k_max 15
_diffrn_reflns_limit_k_min -21
_diffrn_reflns_limit_l_max 20
_diffrn_reflns_limit_l_min -22
_diffrn_reflns_number 7389
_diffrn_reflns_point_group_measured_fraction_full 1.000
_diffrn_reflns_point_group_measured_fraction_max 0.987
_diffrn_reflns_theta_full 25.242
_diffrn_reflns_theta_max 28.390
_diffrn_reflns_theta_min 1.777
_exptl_absorpt_coefficient_mu 0.227
_exptl_crystal_density_diffrn 2.021
_exptl_crystal_F_000 713
_refine_diff_density_max 0.170
_refine_diff_density_min -0.225
_refine_diff_density_rms 0.040
_refine_ls_extinction_method none
_refine_ls_goodness_of_fit_ref 1.070
_refine_ls_hydrogen_treatment constr
_refine_ls_matrix_type full
_refine_ls_number_parameters 164
_refine_ls_number_reflns 2887
_refine_ls_number_restraints 0
_refine_ls_restrained_S_all 1.070
_refine_ls_R_factor_all 0.0519
_refine_ls_R_factor_gt 0.0394
_refine_ls_shift/su_max 0.001
_refine_ls_shift/su_mean 0.000
_refine_ls_structure_factor_coef Fsqd
_refine_ls_weighting_details 'w=1/[\s^2^(Fo^2^)+(0.1000P)^2^] where P=(Fo^2^+2Fc^2^)/3'
_refine_ls_weighting_scheme calc
_refine_ls_wR_factor_gt 0.1348
_refine_ls_wR_factor_ref 0.1494
_reflns_Friedel_coverage 0.000
_reflns_number_gt 2241
_reflns_number_total 2887
_reflns_threshold_expression 'I > 2\s(I)'
_cod_data_source_file c7cc07089f2.cif
_cod_data_source_block 1
_cod_database_code 7120736
_cod_depositor_comments
;

2018-01-23
Z value and formula changed, original values are absurd
                 miguel
;
_cod_original_formula_sum 'C H F N O'
_cod_original_formula_weight 62.03
_cod_original_formula_units_Z 23
_shelx_shelxl_version_number 2014/7
_shelx_space_group_comment
;
The symmetry employed for this shelxl refinement is uniquely defined
by the following loop, which should always be used as a source of
symmetry information in preference to the above space-group names.
They are only intended as comments.
;

loop_
_space_group_symop_operation_xyz
'x, y, z'
'-x+1/2, y+1/2, -z+1/2'
'-x, -y, -z'
'x-1/2, -y-1/2, z-1/2'

loop_
_atom_site_label
_atom_site_type_symbol
_atom_site_fract_x
_atom_site_fract_y
_atom_site_fract_z
_atom_site_U_iso_or_equiv
_atom_site_adp_type
_atom_site_occupancy
_atom_site_site_symmetry_order
_atom_site_calc_flag
_atom_site_refinement_flags_posn
_atom_site_refinement_flags_adp
F1 F 0.00353(18) 0.28375(5) 0.61623(5) 0.0611(3) Uani 1 1 d . .
N2 N 0.6591(2) 0.20722(6) 0.83706(6) 0.0407(3) Uani 1 1 d . .
C11 C 0.9446(2) 0.31941(8) 0.90134(7) 0.0392(3) Uani 1 1 d . .
C5 C 0.5351(2) 0.26515(7) 0.78273(7) 0.0365(3) Uani 1 1 d . .
N1 N 0.8416(2) 0.37470(6) 0.84961(6) 0.0398(3) Uani 1 1 d . .
O1 O 0.9598(2) 0.45714(5) 1.16610(5) 0.0487(3) Uani 1 1 d . .
H1 H 0.9934 0.5078 1.1666 0.073 Uiso 1 1 calc R U
C6 C 0.3217(3) 0.24256(8) 0.72354(7) 0.0421(3) Uani 1 1 d . .
H6 H 0.2551 0.1874 0.7185 0.051 Uiso 1 1 calc R U
C3 C 0.5146(3) 0.40885(8) 0.73692(8) 0.0441(3) Uani 1 1 d . .
H3 H 0.5785 0.4644 0.7411 0.053 Uiso 1 1 calc R U
C4 C 0.6326(2) 0.34886(7) 0.79031(7) 0.0368(3) Uani 1 1 d . .
C10 C 0.8590(3) 0.23307(8) 0.89872(7) 0.0415(3) Uani 1 1 d . .
C2 C 0.3053(3) 0.38734(8) 0.67812(8) 0.0471(3) Uani 1 1 d . .
H2 H 0.2272 0.4275 0.6426 0.056 Uiso 1 1 calc R U
C13 C 0.9615(3) 0.38709(8) 1.03682(7) 0.0402(3) Uani 1 1 d . .
H13A H 0.8442 0.4338 1.0154 0.048 Uiso 1 1 calc R U
H13B H 0.8225 0.3445 1.0549 0.048 Uiso 1 1 calc R U
C1 C 0.2142(3) 0.30431(8) 0.67333(7) 0.0436(3) Uani 1 1 d . .
C14 C 1.1461(3) 0.41747(8) 1.10862(7) 0.0417(3) Uani 1 1 d . .
H14A H 1.2492 0.3702 1.1338 0.050 Uiso 1 1 calc R U
H14B H 1.2962 0.4570 1.0906 0.050 Uiso 1 1 calc R U
C12 C 1.1483(3) 0.35035(9) 0.96882(8) 0.0451(3) Uani 1 1 d . .
H12A H 1.2821 0.3931 0.9484 0.054 Uiso 1 1 calc R U
H12B H 1.2694 0.3042 0.9896 0.054 Uiso 1 1 calc R U
C9 C 0.9356(4) 0.16292(9) 0.94334(9) 0.0562(4) Uani 1 1 d . .
H9 H 1.0645 0.1613 0.9883 0.067 Uiso 1 1 calc R U
C7 C 0.6163(4) 0.12222(8) 0.84361(9) 0.0557(4) Uani 1 1 d . .
H7 H 0.4949 0.0893 0.8099 0.067 Uiso 1 1 calc R U
C8 C 0.7836(4) 0.09445(10) 0.90850(10) 0.0662(4) Uani 1 1 d . .
H8 H 0.7948 0.0391 0.9266 0.079 Uiso 1 1 calc R U

loop_
_atom_site_aniso_label
_atom_site_aniso_U_11
_atom_site_aniso_U_22
_atom_site_aniso_U_33
_atom_site_aniso_U_23
_atom_site_aniso_U_13
_atom_site_aniso_U_12
F1 0.0583(5) 0.0688(6) 0.0552(5) -0.0125(4) -0.0212(4) -0.0022(4)
N2 0.0456(6) 0.0381(5) 0.0383(5) -0.0052(4) 0.0002(4) -0.0008(4)
C11 0.0339(6) 0.0469(6) 0.0368(6) -0.0097(5) 0.0019(4) 0.0023(5)
C5 0.0358(6) 0.0392(6) 0.0346(6) -0.0070(4) 0.0039(4) 0.0001(4)
N1 0.0368(5) 0.0434(5) 0.0393(5) -0.0083(4) -0.0001(4) -0.0029(4)
O1 0.0618(6) 0.0440(5) 0.0406(5) -0.0057(4) 0.0047(4) -0.0058(4)
C6 0.0418(6) 0.0431(6) 0.0413(6) -0.0109(5) 0.0013(5) -0.0044(5)
C3 0.0461(7) 0.0403(6) 0.0458(7) -0.0047(5) -0.0001(5) -0.0018(5)
C4 0.0351(6) 0.0394(6) 0.0359(6) -0.0076(4) 0.0027(4) -0.0009(4)
C10 0.0417(6) 0.0462(6) 0.0366(6) -0.0072(5) -0.0003(5) 0.0021(5)
C2 0.0472(7) 0.0498(7) 0.0440(7) -0.0010(5) -0.0039(5) 0.0042(5)
C13 0.0378(6) 0.0471(6) 0.0354(6) -0.0027(5) -0.0023(5) -0.0033(5)
C1 0.0377(6) 0.0537(7) 0.0392(6) -0.0111(5) -0.0042(5) -0.0004(5)
C14 0.0436(6) 0.0427(6) 0.0386(6) -0.0036(5) -0.0054(5) -0.0018(5)
C12 0.0378(6) 0.0549(7) 0.0425(7) -0.0086(5) -0.0041(5) 0.0017(5)
C9 0.0666(9) 0.0541(8) 0.0475(8) -0.0005(6) -0.0076(6) 0.0081(6)
C7 0.0712(9) 0.0392(7) 0.0566(8) -0.0037(6) -0.0040(7) -0.0030(6)
C8 0.0880(11) 0.0452(7) 0.0649(9) 0.0045(7) -0.0076(8) 0.0044(7)

loop_
_atom_type_symbol
_atom_type_description
_atom_type_scat_dispersion_real
_atom_type_scat_dispersion_imag
_atom_type_scat_source
C C 0.0033 0.0016 'International Tables Vol C Tables 4.2.6.8 and 6.1.1.4'
H H 0.0000 0.0000 'International Tables Vol C Tables 4.2.6.8 and 6.1.1.4'
N N 0.0061 0.0033 'International Tables Vol C Tables 4.2.6.8 and 6.1.1.4'
O O 0.0106 0.0060 'International Tables Vol C Tables 4.2.6.8 and 6.1.1.4'
F F 0.0171 0.0103 'International Tables Vol C Tables 4.2.6.8 and 6.1.1.4'

loop_
_geom_angle_atom_site_label_1
_geom_angle_atom_site_label_2
_geom_angle_atom_site_label_3
_geom_angle
C7 N2 C5 130.53(11)
C7 N2 C10 108.64(11)
C5 N2 C10 120.81(10)
N1 C11 C10 122.68(10)
N1 C11 C12 117.63(11)
C10 C11 C12 119.61(11)
N2 C5 C6 122.43(10)
N2 C5 C4 116.85(10)
C6 C5 C4 120.72(11)
C11 N1 C4 118.75(10)
C1 C6 C5 117.73(11)
C2 C3 C4 121.16(11)
C3 C4 N1 118.58(10)
C3 C4 C5 118.68(11)
N1 C4 C5 122.73(11)
C9 C10 N2 107.37(11)
C9 C10 C11 134.54(12)
N2 C10 C11 118.06(11)
C3 C2 C1 118.13(12)
C14 C13 C12 113.82(10)
F1 C1 C6 118.54(11)
F1 C1 C2 117.89(12)
C6 C1 C2 123.57(11)
O1 C14 C13 110.52(10)
C11 C12 C13 109.86(9)
C10 C9 C8 107.34(12)
C8 C7 N2 107.85(12)
C7 C8 C9 108.80(13)

loop_
_geom_bond_atom_site_label_1
_geom_bond_atom_site_label_2
_geom_bond_distance
F1 C1 1.3567(13)
N2 C7 1.3697(17)
N2 C5 1.3925(15)
N2 C10 1.4005(14)
C11 N1 1.3031(16)
C11 C10 1.4255(18)
C11 C12 1.5055(15)
C5 C6 1.3965(16)
C5 C4 1.4052(16)
N1 C4 1.3989(14)
O1 C14 1.4240(15)
C6 C1 1.3658(18)
C3 C2 1.3756(17)
C3 C4 1.3948(17)
C10 C9 1.3762(19)
C2 C1 1.3831(19)
C13 C14 1.5087(15)
C13 C12 1.5304(16)
C9 C8 1.400(2)
C7 C8 1.366(2)
